data_1564390
loop_
_publ_author_name
'Pham, Quoc Hoang'
'Tague, Andrew James'
'Richardson, Christopher'
'Hyland, Christopher James Timothy'
'Pyne, Stephen G.'

_publ_section_title
;
 The Pd-catalysed asymmetric allylic alkylation reactions of sulfamidate
 imines
;
_journal_name_full 'Chemical Science'
_journal_paper_doi 10.1039/D1SC03268B
_journal_year 2021
_chemical_absolute_configuration ad
_chemical_formula_moiety 'C20 H21 N O3 S'
_chemical_formula_sum 'C20 H21 N O3 S'
_chemical_formula_weight 355.44
_chemical_name_common 3aa
_chemical_name_systematic (E)-5-(hex-2-en-1-yl)-4,5-diphenyl-5H-1,2,3-oxathiazole-2,2-dioxide
_space_group_crystal_system orthorhombic
_space_group_IT_number 19
_space_group_name_Hall 'P 2ac 2ab'
_space_group_name_H-M_alt 'P 21 21 21'
_atom_sites_solution_hydrogens geom
_atom_sites_solution_primary dual
_audit_creation_date 2021-06-03
_audit_creation_method
;
Olex2 1.2
(compiled 2018.05.29 svn.r3508 for OlexSys, GUI svn.r5506)
;
_audit_update_record
;
2021-06-03 deposited with the CCDC.	2021-08-17 downloaded from the CCDC.
;
_cell_angle_alpha 90
_cell_angle_beta 90
_cell_angle_gamma 90
_cell_formula_units_Z 4
_cell_length_a 10.0914(4)
_cell_length_b 10.2497(4)
_cell_length_c 18.7657(7)
_cell_measurement_reflns_used 6046
_cell_measurement_temperature 293(1)
_cell_measurement_theta_max 20.2850
_cell_measurement_theta_min 2.1510
_cell_volume 1941.01(13)
_computing_cell_refinement 'CrysAlisPro 1.171.40.15 (Rigaku OD, 2018)'
_computing_data_collection 'CrysAlisPro 1.171.40.15 (Rigaku OD, 2018)'
_computing_data_reduction 'CrysAlisPro 1.171.40.15 (Rigaku OD, 2018)'
_computing_molecular_graphics 'Olex2 (Dolomanov et al., 2009)'
_computing_publication_material 'Olex2 (Dolomanov et al., 2009)'
_computing_structure_refinement 'ShelXL (Sheldrick, 2015)'
_computing_structure_solution 'ShelXT (Sheldrick, 2015)'
_diffrn_ambient_temperature 293.0(10)
_diffrn_detector 'HyPix Bantam HPC-3000'
_diffrn_detector_area_resol_mean 10
_diffrn_measured_fraction_theta_full 1.000
_diffrn_measured_fraction_theta_max 1.000
_diffrn_measurement_details
;
List of Runs (angles in degrees, time in seconds):

  # Type    Start    End  Width  t~exp~   \w     \q     \k     \f   Frames
#--------------------------------------------------------------------------
  1  \w    -74.00 110.00   0.50   20.00    --   20.00  54.00-150.00  368
  2  \w    -74.00 110.00   0.50   20.00    --   20.00  54.00 120.00  368
  3  \w    -74.00 110.00   0.50   20.00    --   20.00  54.00 120.00  368
  4  \w    -74.00 110.00   0.50   20.00    --   20.00  54.00 -60.00  368
  5  \w    -40.00  71.00   0.50   20.00    --   20.00  54.00-180.00  222
  6  \w    -74.00  57.00   0.50   20.00    --   20.00  54.00  30.00  262
;
_diffrn_measurement_device 'two-circle diffractometer'
_diffrn_measurement_device_type 'XtaLAB Mini II'
_diffrn_measurement_method '\w scans'
_diffrn_orient_matrix_type 'CrysAlisPro convention (1999,Acta A55,543-557)'
_diffrn_orient_matrix_UB_11 0.0506525000
_diffrn_orient_matrix_UB_12 0.0449062000
_diffrn_orient_matrix_UB_13 -0.0091944000
_diffrn_orient_matrix_UB_21 -0.0305448000
_diffrn_orient_matrix_UB_22 0.0482571000
_diffrn_orient_matrix_UB_23 0.0215842000
_diffrn_orient_matrix_UB_31 0.0379270000
_diffrn_orient_matrix_UB_32 -0.0211771000
_diffrn_orient_matrix_UB_33 0.0296269000
_diffrn_radiation_monochromator graphite
_diffrn_radiation_probe x-ray
_diffrn_radiation_type MoK\a
_diffrn_radiation_wavelength 0.71073
_diffrn_reflns_av_R_equivalents 0.0369
_diffrn_reflns_av_unetI/netI 0.0371
_diffrn_reflns_Laue_measured_fraction_full 1.000
_diffrn_reflns_Laue_measured_fraction_max 1.000
_diffrn_reflns_limit_h_max 14
_diffrn_reflns_limit_h_min -14
_diffrn_reflns_limit_k_max 14
_diffrn_reflns_limit_k_min -14
_diffrn_reflns_limit_l_max 25
_diffrn_reflns_limit_l_min -26
_diffrn_reflns_number 32513
_diffrn_reflns_point_group_measured_fraction_full 1.000
_diffrn_reflns_point_group_measured_fraction_max 1.000
_diffrn_reflns_theta_full 25.242
_diffrn_reflns_theta_max 29.569
_diffrn_reflns_theta_min 2.171
_diffrn_source 'fine-focus sealed X-ray tube'
_diffrn_source_type 'Rigaku (Mo) X-ray Source'
_exptl_absorpt_coefficient_mu 0.184
_exptl_absorpt_correction_T_max 1.00000
_exptl_absorpt_correction_T_min 0.90653
_exptl_absorpt_correction_type multi-scan
_exptl_absorpt_process_details
;
CrysAlisPro 1.171.40.15 (Rigaku Oxford Diffraction, 2018)
Empirical absorption correction using spherical harmonics,
 implemented in SCALE3 ABSPACK scaling algorithm.
;
_exptl_crystal_colour colourless
_exptl_crystal_colour_primary colourless
_exptl_crystal_density_diffrn 1.216
_exptl_crystal_description irregular
_exptl_crystal_F_000 752
_exptl_crystal_recrystallization_method 'layering hexane on THF'
_exptl_crystal_size_max 0.61
_exptl_crystal_size_mid 0.21
_exptl_crystal_size_min 0.11
_refine_diff_density_max 0.221
_refine_diff_density_min -0.208
_refine_diff_density_rms 0.037
_refine_ls_abs_structure_details
;
 Flack x determined using 960 quotients [(I+)-(I-)]/[(I+)+(I-)]
 (Parsons, Flack and Wagner, Acta Cryst. B69 (2013) 249-259).
;
_refine_ls_abs_structure_Flack -0.02(3)
_refine_ls_extinction_method none
_refine_ls_goodness_of_fit_ref 1.003
_refine_ls_hydrogen_treatment constr
_refine_ls_matrix_type full
_refine_ls_number_parameters 226
_refine_ls_number_reflns 5428
_refine_ls_number_restraints 7
_refine_ls_restrained_S_all 1.015
_refine_ls_R_factor_all 0.1078
_refine_ls_R_factor_gt 0.0516
_refine_ls_shift/su_max 0.000
_refine_ls_shift/su_mean 0.000
_refine_ls_structure_factor_coef Fsqd
_refine_ls_weighting_details 'w=1/[\s^2^(Fo^2^)+(0.0790P)^2^+0.0970P] where P=(Fo^2^+2Fc^2^)/3'
_refine_ls_weighting_scheme calc
_refine_ls_wR_factor_gt 0.1290
_refine_ls_wR_factor_ref 0.1548
_reflns_Friedel_coverage 0.770
_reflns_Friedel_fraction_full 1.000
_reflns_Friedel_fraction_max 1.000
_reflns_number_gt 2990
_reflns_number_total 5428
_reflns_threshold_expression 'I > 2\s(I)'
_cod_data_source_file d1sc03268b2.cif
_cod_data_source_block 3aa_exp_291
_cod_database_code 1564390
_shelx_shelxl_version_number 2017/1
_chemical_oxdiff_formula C20H21N1O3S1
_chemical_oxdiff_usercomment E39_C-allylated
_shelx_space_group_comment
;
The symmetry employed for this shelxl refinement is uniquely defined
by the following loop, which should always be used as a source of
symmetry information in preference to the above space-group names.
They are only intended as comments.
;
_shelx_estimated_absorpt_t_max 0.980
_shelx_estimated_absorpt_t_min 0.896
_reflns_odcompleteness_completeness 99.94
_reflns_odcompleteness_iscentric 1
_reflns_odcompleteness_theta 29.51
_olex2_refinement_description
;
1. Fixed Uiso
 At 1.2 times of:
  All C(H) groups, All C(H,H) groups
 At 1.5 times of:
  All C(H,H,H) groups
2. Restrained distances
 C18-C16
 2.5 with sigma of 0.01
 C16-C15 \\sim C17-C16 \\sim C18-C17
 with sigma of 0.005
3. Rigid bond restraints
 C16, C17, C18
 with sigma for 1-2 distances of 0.01 and sigma for 1-3 distances of 0.01
4.a Secondary CH2 refined with riding coordinates:
 C13(H13A,H13B), C16(H16A,H16B), C17(H17A,H17B)
4.b Me refined with riding coordinates:
 C18(H18A,H18B,H18C)
4.c Aromatic/amide H refined with riding coordinates:
 C2(H2), C3(H3), C4(H4), C5(H5), C6(H6), C8(H8), C9(H9), C10(H10), C11(H11),
 C12(H12), C14(H14), C15(H15)
;
_olex2_exptl_crystal_mounting_method 'MiTeGen mount + Paratone'
_olex2_submission_special_instructions 'No special instructions were received'
_oxdiff_exptl_absorpt_empirical_details
;
Empirical correction (ABSPACK) includes:
- Absorption correction using spherical harmonics
- Frame scaling
;
_oxdiff_exptl_absorpt_empirical_full_max 1.120
_oxdiff_exptl_absorpt_empirical_full_min 0.915

loop_
_space_group_symop_operation_xyz
'x, y, z'
'-x+1/2, -y, z+1/2'
'-x, y+1/2, -z+1/2'
'x+1/2, -y+1/2, -z'

loop_
_atom_site_label
_atom_site_type_symbol
_atom_site_fract_x
_atom_site_fract_y
_atom_site_fract_z
_atom_site_U_iso_or_equiv
_atom_site_adp_type
_atom_site_occupancy
_atom_site_site_symmetry_order
_atom_site_calc_flag
_atom_site_refinement_flags_posn
_atom_site_refinement_flags_adp
_atom_site_refinement_flags_occupancy
_atom_site_disorder_assembly
_atom_site_disorder_group
C1 C 0.3481(3) 0.6575(4) 0.48661(16) 0.0595(8) Uani 1 1 d . . . . .
C2 C 0.3057(4) 0.5577(4) 0.53271(18) 0.0754(10) Uani 1 1 d . . . . .
H2 H 0.264333 0.483925 0.514371 0.090 Uiso 1 1 calc R . . . .
C3 C 0.3254(4) 0.5694(5) 0.6051(2) 0.0872(13) Uani 1 1 d . . . . .
H3 H 0.299612 0.502432 0.635550 0.105 Uiso 1 1 calc R . . . .
C4 C 0.3824(4) 0.6786(6) 0.6320(2) 0.0890(14) Uani 1 1 d . . . . .
H4 H 0.393759 0.686267 0.681027 0.107 Uiso 1 1 calc R . . . .
C5 C 0.4240(4) 0.7783(5) 0.5881(2) 0.0835(12) Uani 1 1 d . . . . .
H5 H 0.462735 0.852640 0.607522 0.100 Uiso 1 1 calc R . . . .
C6 C 0.4078(4) 0.7674(4) 0.51466(19) 0.0719(10) Uani 1 1 d . . . . .
H6 H 0.436946 0.833722 0.484673 0.086 Uiso 1 1 calc R . . . .
C7 C 0.3613(3) 0.8560(4) 0.34957(18) 0.0662(9) Uani 1 1 d . . . . .
C8 C 0.2302(4) 0.8873(5) 0.3461(3) 0.1101(17) Uani 1 1 d . . . . .
H8 H 0.167659 0.820658 0.346332 0.132 Uiso 1 1 calc R . . . .
C9 C 0.1880(6) 1.0142(5) 0.3423(4) 0.140(2) Uani 1 1 d . . . . .
H9 H 0.097857 1.031835 0.338772 0.168 Uiso 1 1 calc R . . . .
C10 C 0.2758(5) 1.1145(5) 0.3437(3) 0.1103(16) Uani 1 1 d . . . . .
H10 H 0.246903 1.200616 0.343313 0.132 Uiso 1 1 calc R . . . .
C11 C 0.4070(5) 1.0853(5) 0.3455(3) 0.0975(14) Uani 1 1 d . . . . .
H11 H 0.468950 1.152444 0.344867 0.117 Uiso 1 1 calc R . . . .
C12 C 0.4496(4) 0.9585(4) 0.3484(2) 0.0835(11) Uani 1 1 d . . . . .
H12 H 0.540046 0.941242 0.349656 0.100 Uiso 1 1 calc R . . . .
C13 C 0.5515(3) 0.6872(4) 0.3567(2) 0.0730(10) Uani 1 1 d . . . . .
H13A H 0.594126 0.724402 0.315084 0.088 Uiso 1 1 calc R . . . .
H13B H 0.586783 0.731453 0.398317 0.088 Uiso 1 1 calc R . . . .
C14 C 0.5869(4) 0.5470(5) 0.3612(3) 0.0860(11) Uani 1 1 d . . . . .
H14 H 0.564631 0.494677 0.322505 0.103 Uiso 1 1 calc R . . . .
C15 C 0.6456(5) 0.4916(5) 0.4138(3) 0.1082(17) Uani 1 1 d D . . . .
H15 H 0.664084 0.544323 0.452908 0.130 Uiso 1 1 calc R . . . .
C16 C 0.6881(6) 0.3505(6) 0.4196(5) 0.177(3) Uani 1 1 d D U . . .
H16A H 0.665581 0.305596 0.375758 0.213 Uiso 1 1 calc R . . . .
H16B H 0.639554 0.309294 0.458094 0.213 Uiso 1 1 calc R . . . .
C17 C 0.8357(8) 0.3359(8) 0.4333(6) 0.197(4) Uani 1 1 d D U . . .
H17A H 0.865800 0.402149 0.466440 0.237 Uiso 1 1 calc R . . . .
H17B H 0.854433 0.250758 0.453499 0.237 Uiso 1 1 calc R . . . .
C18 C 0.9045(9) 0.3510(11) 0.3631(6) 0.235(5) Uani 1 1 d D U . . .
H18A H 0.998399 0.342218 0.369824 0.352 Uiso 1 1 calc R . . . .
H18B H 0.873977 0.284832 0.330841 0.352 Uiso 1 1 calc R . . . .
H18C H 0.885293 0.435540 0.343724 0.352 Uiso 1 1 calc R . . . .
O1OX O 0.3554(2) 0.6529(2) 0.28620(11) 0.0687(7) Uani 1 1 d . . . . .
O2OX O 0.1242(3) 0.5839(3) 0.27306(14) 0.0895(9) Uani 1 1 d . . . . .
S2OX S 0.24931(10) 0.54253(10) 0.30026(4) 0.0702(3) Uani 1 1 d . . . . .
N3OX N 0.2479(3) 0.5488(3) 0.38785(13) 0.0649(7) Uani 1 1 d . . . . .
O3OX O 0.3005(3) 0.4216(3) 0.27675(15) 0.0916(9) Uani 1 1 d . . . . .
C4OX C 0.3275(3) 0.6366(3) 0.40995(16) 0.0572(8) Uani 1 1 d . . . . .
C5OX C 0.4026(3) 0.7142(3) 0.35226(17) 0.0595(8) Uani 1 1 d . . . . .

loop_
_atom_site_aniso_label
_atom_site_aniso_U_11
_atom_site_aniso_U_22
_atom_site_aniso_U_33
_atom_site_aniso_U_23
_atom_site_aniso_U_13
_atom_site_aniso_U_12
C1 0.0554(18) 0.074(2) 0.0495(16) -0.0016(16) 0.0015(14) 0.0062(17)
C2 0.082(2) 0.087(3) 0.0569(19) 0.005(2) 0.0055(17) 0.002(2)
C3 0.085(3) 0.123(4) 0.053(2) 0.015(2) 0.0042(19) 0.003(3)
C4 0.076(3) 0.143(4) 0.0487(19) -0.004(3) -0.0009(18) 0.027(3)
C5 0.068(2) 0.106(3) 0.076(3) -0.027(2) -0.014(2) 0.012(2)
C6 0.068(2) 0.084(3) 0.064(2) -0.0097(19) -0.0057(17) -0.004(2)
C7 0.061(2) 0.073(2) 0.0641(19) 0.0074(18) 0.0101(17) -0.0114(19)
C8 0.071(3) 0.071(3) 0.189(5) 0.016(3) 0.002(3) -0.010(2)
C9 0.081(3) 0.080(3) 0.259(8) 0.033(4) 0.011(4) 0.001(3)
C10 0.109(4) 0.076(3) 0.147(5) 0.022(3) 0.019(4) 0.003(3)
C11 0.106(3) 0.072(3) 0.115(4) 0.009(2) 0.019(3) -0.030(3)
C12 0.073(2) 0.075(3) 0.103(3) 0.005(2) 0.018(2) -0.019(2)
C13 0.061(2) 0.084(3) 0.074(2) -0.0053(19) 0.0071(18) -0.0055(19)
C14 0.067(2) 0.085(3) 0.107(3) -0.014(3) -0.002(2) -0.003(2)
C15 0.085(3) 0.096(4) 0.143(5) 0.005(3) -0.022(3) -0.010(3)
C16 0.115(4) 0.105(5) 0.312(11) 0.037(6) -0.055(6) 0.004(4)
C17 0.182(8) 0.101(5) 0.310(13) 0.012(7) -0.027(8) 0.034(6)
C18 0.178(8) 0.185(9) 0.342(15) -0.075(10) 0.026(8) 0.007(8)
O1OX 0.0762(15) 0.0808(16) 0.0492(12) -0.0005(11) 0.0079(11) -0.0158(13)
O2OX 0.0767(17) 0.120(2) 0.0716(15) -0.0036(16) -0.0123(13) -0.0136(17)
S2OX 0.0798(6) 0.0792(6) 0.0517(4) -0.0069(4) 0.0003(5) -0.0162(6)
N3OX 0.0714(16) 0.0709(17) 0.0523(12) 0.0013(13) 0.0051(14) -0.0188(19)
O3OX 0.122(2) 0.0782(19) 0.0750(16) -0.0193(14) 0.0067(15) -0.0077(17)
C4OX 0.0565(18) 0.064(2) 0.0508(16) 0.0002(15) 0.0023(13) -0.0037(17)
C5OX 0.0603(18) 0.066(2) 0.0521(16) -0.0014(15) 0.0050(15) -0.0109(16)

loop_
_atom_type_symbol
_atom_type_description
_atom_type_scat_dispersion_real
_atom_type_scat_dispersion_imag
_atom_type_scat_source
C C 0.0033 0.0016 'International Tables Vol C Tables 4.2.6.8 and 6.1.1.4'
H H 0.0000 0.0000 'International Tables Vol C Tables 4.2.6.8 and 6.1.1.4'
N N 0.0061 0.0033 'International Tables Vol C Tables 4.2.6.8 and 6.1.1.4'
O O 0.0106 0.0060 'International Tables Vol C Tables 4.2.6.8 and 6.1.1.4'
S S 0.1246 0.1234 'International Tables Vol C Tables 4.2.6.8 and 6.1.1.4'

loop_
_geom_angle_atom_site_label_1
_geom_angle_atom_site_label_2
_geom_angle_atom_site_label_3
_geom_angle
_geom_angle_site_symmetry_1
_geom_angle_site_symmetry_3
_geom_angle_publ_flag
C2 C1 C4OX 117.0(3) . . ?
C6 C1 C2 119.4(3) . . ?
C6 C1 C4OX 123.6(3) . . ?
C1 C2 H2 120.0 . . ?
C3 C2 C1 120.0(4) . . ?
C3 C2 H2 120.0 . . ?
C2 C3 H3 120.0 . . ?
C4 C3 C2 120.0(4) . . ?
C4 C3 H3 120.0 . . ?
C3 C4 H4 119.4 . . ?
C3 C4 C5 121.3(4) . . ?
C5 C4 H4 119.4 . . ?
C4 C5 H5 120.1 . . ?
C4 C5 C6 119.7(4) . . ?
C6 C5 H5 120.1 . . ?
C1 C6 C5 119.6(4) . . ?
C1 C6 H6 120.2 . . ?
C5 C6 H6 120.2 . . ?
C8 C7 C12 116.6(4) . . ?
C8 C7 C5OX 119.6(3) . . ?
C12 C7 C5OX 123.7(3) . . ?
C7 C8 H8 119.1 . . ?
C7 C8 C9 121.8(4) . . ?
C9 C8 H8 119.1 . . ?
C8 C9 H9 119.5 . . ?
C10 C9 C8 121.0(5) . . ?
C10 C9 H9 119.5 . . ?
C9 C10 H10 121.0 . . ?
C9 C10 C11 118.0(5) . . ?
C11 C10 H10 121.0 . . ?
C10 C11 H11 119.5 . . ?
C10 C11 C12 121.1(4) . . ?
C12 C11 H11 119.5 . . ?
C7 C12 H12 119.3 . . ?
C11 C12 C7 121.4(4) . . ?
C11 C12 H12 119.3 . . ?
H13A C13 H13B 107.6 . . ?
C14 C13 H13A 108.6 . . ?
C14 C13 H13B 108.6 . . ?
C14 C13 C5OX 114.5(3) . . ?
C5OX C13 H13A 108.6 . . ?
C5OX C13 H13B 108.6 . . ?
C13 C14 H14 117.2 . . ?
C15 C14 C13 125.6(4) . . ?
C15 C14 H14 117.2 . . ?
C14 C15 H15 116.2 . . ?
C14 C15 C16 127.5(6) . . ?
C16 C15 H15 116.2 . . ?
C15 C16 H16A 109.1 . . ?
C15 C16 H16B 109.1 . . ?
C15 C16 C17 112.7(6) . . ?
H16A C16 H16B 107.8 . . ?
C17 C16 H16A 109.1 . . ?
C17 C16 H16B 109.1 . . ?
C16 C17 H17A 110.3 . . ?
C16 C17 H17B 110.3 . . ?
H17A C17 H17B 108.5 . . ?
C18 C17 C16 107.2(8) . . ?
C18 C17 H17A 110.3 . . ?
C18 C17 H17B 110.3 . . ?
C17 C18 H18A 109.5 . . ?
C17 C18 H18B 109.5 . . ?
C17 C18 H18C 109.5 . . ?
H18A C18 H18B 109.5 . . ?
H18A C18 H18C 109.5 . . ?
H18B C18 H18C 109.5 . . ?
C5OX O1OX S2OX 112.68(18) . . ?
O1OX S2OX N3OX 98.32(13) . . ?
O2OX S2OX O1OX 109.13(16) . . ?
O2OX S2OX N3OX 109.78(17) . . ?
O3OX S2OX O1OX 109.16(16) . . ?
O3OX S2OX O2OX 118.19(18) . . ?
O3OX S2OX N3OX 110.42(17) . . ?
C4OX N3OX S2OX 110.3(2) . . ?
C1 C4OX C5OX 122.9(3) . . ?
N3OX C4OX C1 120.7(3) . . ?
N3OX C4OX C5OX 116.4(3) . . ?
C7 C5OX C13 116.5(3) . . ?
C7 C5OX C4OX 112.5(3) . . ?
C13 C5OX C4OX 110.5(3) . . ?
O1OX C5OX C7 107.1(3) . . ?
O1OX C5OX C13 106.7(3) . . ?
O1OX C5OX C4OX 102.2(2) . . ?

loop_
_geom_bond_atom_site_label_1
_geom_bond_atom_site_label_2
_geom_bond_distance
_geom_bond_site_symmetry_2
_geom_bond_publ_flag
C1 C2 1.406(5) . ?
C1 C6 1.382(5) . ?
C1 C4OX 1.469(4) . ?
C2 H2 0.9300 . ?
C2 C3 1.379(5) . ?
C3 H3 0.9300 . ?
C3 C4 1.355(7) . ?
C4 H4 0.9300 . ?
C4 C5 1.378(6) . ?
C5 H5 0.9300 . ?
C5 C6 1.393(5) . ?
C6 H6 0.9300 . ?
C7 C8 1.363(6) . ?
C7 C12 1.377(5) . ?
C7 C5OX 1.513(5) . ?
C8 H8 0.9300 . ?
C8 C9 1.370(7) . ?
C9 H9 0.9300 . ?
C9 C10 1.357(7) . ?
C10 H10 0.9300 . ?
C10 C11 1.358(7) . ?
C11 H11 0.9300 . ?
C11 C12 1.370(6) . ?
C12 H12 0.9300 . ?
C13 H13A 0.9700 . ?
C13 H13B 0.9700 . ?
C13 C14 1.483(6) . ?
C13 C5OX 1.530(5) . ?
C14 H14 0.9300 . ?
C14 C15 1.284(6) . ?
C15 H15 0.9300 . ?
C15 C16 1.512(6) . ?
C16 H16A 0.9700 . ?
C16 H16B 0.9700 . ?
C16 C17 1.518(7) . ?
C17 H17A 0.9700 . ?
C17 H17B 0.9700 . ?
C17 C18 1.496(7) . ?
C18 H18A 0.9600 . ?
C18 H18B 0.9600 . ?
C18 H18C 0.9600 . ?
O1OX S2OX 1.579(2) . ?
O1OX C5OX 1.469(4) . ?
O2OX S2OX 1.427(3) . ?
S2OX N3OX 1.645(3) . ?
S2OX O3OX 1.414(3) . ?
N3OX C4OX 1.276(4) . ?
C4OX C5OX 1.543(4) . ?

loop_
_geom_torsion_atom_site_label_1
_geom_torsion_atom_site_label_2
_geom_torsion_atom_site_label_3
_geom_torsion_atom_site_label_4
_geom_torsion
_geom_torsion_site_symmetry_1
_geom_torsion_site_symmetry_2
_geom_torsion_site_symmetry_3
_geom_torsion_site_symmetry_4
_geom_torsion_publ_flag
C1 C2 C3 C4 1.8(6) . . . . ?
C1 C4OX C5OX C7 -69.1(4) . . . . ?
C1 C4OX C5OX C13 63.0(4) . . . . ?
C1 C4OX C5OX O1OX 176.3(3) . . . . ?
C2 C1 C6 C5 -0.6(5) . . . . ?
C2 C1 C4OX N3OX 16.2(5) . . . . ?
C2 C1 C4OX C5OX -161.6(3) . . . . ?
C2 C3 C4 C5 -1.3(6) . . . . ?
C3 C4 C5 C6 -0.2(6) . . . . ?
C4 C5 C6 C1 1.1(6) . . . . ?
C6 C1 C2 C3 -0.8(5) . . . . ?
C6 C1 C4OX N3OX -164.8(3) . . . . ?
C6 C1 C4OX C5OX 17.4(5) . . . . ?
C7 C8 C9 C10 -1.7(11) . . . . ?
C8 C7 C12 C11 1.4(6) . . . . ?
C8 C7 C5OX C13 -179.5(4) . . . . ?
C8 C7 C5OX O1OX 61.2(5) . . . . ?
C8 C7 C5OX C4OX -50.3(5) . . . . ?
C8 C9 C10 C11 3.0(10) . . . . ?
C9 C10 C11 C12 -2.2(9) . . . . ?
C10 C11 C12 C7 0.0(8) . . . . ?
C12 C7 C8 C9 -0.6(9) . . . . ?
C12 C7 C5OX C13 2.4(5) . . . . ?
C12 C7 C5OX O1OX -116.9(4) . . . . ?
C12 C7 C5OX C4OX 131.5(4) . . . . ?
C13 C14 C15 C16 -177.5(5) . . . . ?
C14 C13 C5OX C7 178.5(3) . . . . ?
C14 C13 C5OX O1OX -62.1(4) . . . . ?
C14 C13 C5OX C4OX 48.4(4) . . . . ?
C14 C15 C16 C17 122.3(8) . . . . ?
C15 C16 C17 C18 -80.6(10) . . . . ?
O1OX S2OX N3OX C4OX 0.8(3) . . . . ?
O2OX S2OX N3OX C4OX -113.1(3) . . . . ?
S2OX O1OX C5OX C7 -116.5(2) . . . . ?
S2OX O1OX C5OX C13 118.1(3) . . . . ?
S2OX O1OX C5OX C4OX 2.0(3) . . . . ?
S2OX N3OX C4OX C1 -177.5(3) . . . . ?
S2OX N3OX C4OX C5OX 0.4(4) . . . . ?
N3OX C4OX C5OX C7 113.0(3) . . . . ?
N3OX C4OX C5OX C13 -114.8(3) . . . . ?
N3OX C4OX C5OX O1OX -1.5(4) . . . . ?
O3OX S2OX N3OX C4OX 114.9(3) . . . . ?
C4OX C1 C2 C3 178.2(3) . . . . ?
C4OX C1 C6 C5 -179.5(3) . . . . ?
C5OX C7 C8 C9 -178.8(5) . . . . ?
C5OX C7 C12 C11 179.6(4) . . . . ?
C5OX C13 C14 C15 -116.8(5) . . . . ?
C5OX O1OX S2OX O2OX 112.6(2) . . . . ?
C5OX O1OX S2OX N3OX -1.7(2) . . . . ?
C5OX O1OX S2OX O3OX -116.8(2) . . . . ?
